data_2102969
loop_
_publ_author_name
'Turowska-Tyrk, Ilona'
'Bakowicz, Julia'
'Scheffer, John R.'

_publ_section_title
;
 Monitoring structural transformations in crystals. 11. Yang
 photocyclizations -- one type of reaction, but diversity of structural
 changes
;
_journal_issue 6
_journal_name_full 'Acta Crystallographica Section B'
_journal_page_first 933
_journal_page_last 940
_journal_paper_doi 10.1107/S0108768107051336
_journal_volume 63
_journal_year 2007
_chemical_formula_sum 'C24 H31 N O3'
_chemical_formula_weight 381.50
_chemical_name_systematic
;
 ?
;
_space_group_IT_number 19
_symmetry_cell_setting orthorhombic
_symmetry_space_group_name_Hall 'P 2ac 2ab'
_symmetry_space_group_name_H-M 'P 21 21 21'
_atom_sites_solution_hydrogens geom
_atom_sites_solution_primary direct
_atom_sites_solution_secondary geom
_audit_creation_method SHELXL-97
_cell_angle_alpha 90.00
_cell_angle_beta 90.00
_cell_angle_gamma 90.00
_cell_formula_units_Z 4
_cell_length_a 6.7891(12)
_cell_length_b 11.852(2)
_cell_length_c 26.822(5)
_cell_measurement_reflns_used 1000
_cell_measurement_temperature 299(2)
_cell_measurement_theta_max 20
_cell_measurement_theta_min 3
_cell_volume 2158.2(7)
_computing_cell_refinement 'CRYSALIS (Oxford Diffraction, 2003)'
_computing_data_collection 'CRYSALIS (Oxford Diffraction, 2003)'
_computing_data_reduction 'CRYSALIS (Oxford Diffraction, 2003)'
_computing_molecular_graphics 'ORTEP-3 for Windows (Farrugia, 1997)'
_computing_publication_material 'SXELXL97 (Sheldrick, 1997)'
_computing_structure_refinement 'SHELXL-97 (Sheldrick, 1997)'
_computing_structure_solution 'SHELXS-97 (Sheldrick, 1990)'
_diffrn_ambient_temperature 299(2)
_diffrn_measured_fraction_theta_full 0.990
_diffrn_measured_fraction_theta_max 0.990
_diffrn_measurement_device_type 'Kuma KM4CCD diffractometer'
_diffrn_measurement_method '\w scans'
_diffrn_radiation_monochromator graphite
_diffrn_radiation_source 'fine-focus sealed tube'
_diffrn_radiation_type MoK\a
_diffrn_radiation_wavelength 0.71073
_diffrn_reflns_av_R_equivalents 0.0608
_diffrn_reflns_av_sigmaI/netI 0.0726
_diffrn_reflns_limit_h_max 3
_diffrn_reflns_limit_h_min -8
_diffrn_reflns_limit_k_max 14
_diffrn_reflns_limit_k_min -14
_diffrn_reflns_limit_l_max 31
_diffrn_reflns_limit_l_min -31
_diffrn_reflns_number 11658
_diffrn_reflns_theta_full 24.99
_diffrn_reflns_theta_max 24.99
_diffrn_reflns_theta_min 3.04
_exptl_absorpt_coefficient_mu 0.076
_exptl_absorpt_correction_T_max 0.9811
_exptl_absorpt_correction_T_min 0.9701
_exptl_absorpt_correction_type none
_exptl_crystal_colour colourless
_exptl_crystal_density_diffrn 1.174
_exptl_crystal_density_method 'not measured'
_exptl_crystal_description block
_exptl_crystal_F_000 824
_exptl_crystal_size_max 0.40
_exptl_crystal_size_mid 0.30
_exptl_crystal_size_min 0.25
_refine_diff_density_max 0.203
_refine_diff_density_min -0.172
_refine_ls_abs_structure_details
;
 The absolute structure was assigned on the basis of known
 absolute configuration of the cation.
;
_refine_ls_extinction_coef 0.019(3)
_refine_ls_extinction_expression Fc^*^=kFc[1+0.001xFc^2^\l^3^/sin(2\q)]^-1/4^
_refine_ls_extinction_method SHELXL
_refine_ls_goodness_of_fit_ref 0.906
_refine_ls_hydrogen_treatment constr
_refine_ls_matrix_type full
_refine_ls_number_parameters 327
_refine_ls_number_reflns 3750
_refine_ls_number_restraints 215
_refine_ls_restrained_S_all 0.913
_refine_ls_R_factor_all 0.1220
_refine_ls_R_factor_gt 0.0588
_refine_ls_shift/su_max 0.000
_refine_ls_shift/su_mean 0.000
_refine_ls_structure_factor_coef Fsqd
_refine_ls_weighting_details 'calc w=1/[\s^2^(Fo^2^)+(0.0993P)^2^+0.0000P] where P=(Fo^2^+2Fc^2^)/3'
_refine_ls_weighting_scheme calc
_refine_ls_wR_factor_gt 0.1466
_refine_ls_wR_factor_ref 0.1752
_reflns_number_gt 1914
_reflns_number_total 3750
_reflns_threshold_expression >2sigma(I)
_cod_data_source_file bk5065.cif
_cod_data_source_block 28.6P
_cod_depositor_comments
;
The following automatic conversions were performed:
'_symmetry_cell_setting' value 'Orthorhombic' changed to 'orthorhombic'
according to '/home/saulius/struct/CIF-dictionaries/cif_core.dic'
dictionary named 'cif_core.dic' version 2.4.1 from 2010-06-29.

Automatic conversion script
Id: cif_fix_enum 1527 2010-12-29 10:47:43Z saulius 

The following automatic conversions were performed:

'_symmetry_cell_setting' value 'Orthorhombic' changed to
'orthorhombic' according to
/home/saulius/struct/CIF-dictionaries/cif_core.dic dictionary named
'cif_core.dic' version 2.4.1 from 2010-06-29.

Automatic conversion script
Id: cif_fix_values 1715 2011-07-08 13:25:40Z adriana 
;
_cod_database_code 2102969
_cod_database_fobs_code 2102969

loop_
_symmetry_equiv_pos_as_xyz
'x, y, z'
'-x+1/2, -y, z+1/2'
'-x, y+1/2, -z+1/2'
'x+1/2, -y+1/2, -z'

loop_
_atom_site_type_symbol
_atom_site_label
_atom_site_fract_x
_atom_site_fract_y
_atom_site_fract_z
_atom_site_U_iso_or_equiv
_atom_site_adp_type
_atom_site_calc_flag
_atom_site_refinement_flags
_atom_site_occupancy
_atom_site_disorder_assembly
_atom_site_disorder_group
C C1R 1.1496(14) -0.3078(8) 0.2931(3) 0.141(4) Uani d PDU 0.714(6) A 1
H H1AR 1.2195 -0.3463 0.3192 0.211 Uiso calc PR 0.714(6) A 1
H H1BR 1.0596 -0.2546 0.3076 0.211 Uiso calc PR 0.714(6) A 1
H H1CR 1.2417 -0.2688 0.2722 0.211 Uiso calc PR 0.714(6) A 1
C C2R 1.0364(13) -0.3925(7) 0.2625(3) 0.092(3) Uani d PDU 0.714(6) A 1
H H2AR 0.9432 -0.4303 0.2842 0.111 Uiso calc PR 0.714(6) A 1
H H2BR 1.1282 -0.4490 0.2505 0.111 Uiso calc PR 0.714(6) A 1
C C3R 0.9239(10) -0.3459(6) 0.2178(3) 0.0650(19) Uani d PDU 0.714(6) A 1
C C4R 1.0741(14) -0.2925(7) 0.1835(3) 0.072(4) Uani d PD 0.714(6) A 1
C C5R 1.0160(12) -0.1904(8) 0.1544(4) 0.052(3) Uani d PD 0.714(6) A 1
C C6R 1.1500(11) -0.1389(8) 0.1233(4) 0.060(3) Uani d PD 0.714(6) A 1
H H6R 1.2777 -0.1670 0.1218 0.071 Uiso calc PR 0.714(6) A 1
C C7R 1.1011(11) -0.0473(8) 0.0943(3) 0.054(2) Uani d PD 0.714(6) A 1
H H7R 1.1961 -0.0117 0.0749 0.065 Uiso calc PR 0.714(6) A 1
C C8R 0.9091(12) -0.0088(8) 0.0943(4) 0.050(3) Uani d PD 0.714(6) A 1
C C9R 0.7737(10) -0.0599(6) 0.1253(3) 0.050(2) Uani d PD 0.714(6) A 1
H H9R 0.6447 -0.0335 0.1256 0.060 Uiso calc PR 0.714(6) A 1
C C10R 0.8238(10) -0.1490(7) 0.1560(3) 0.052(3) Uani d PD 0.714(6) A 1
C C11R 0.6741(11) -0.2014(10) 0.1904(4) 0.071(3) Uani d PDU 0.714(6) A 1
H H11A 0.5860 -0.1434 0.2028 0.085 Uiso calc PR 0.714(6) A 1
H H11B 0.5961 -0.2561 0.1722 0.085 Uiso calc PR 0.714(6) A 1
C C12R 0.7741(15) -0.2588(9) 0.2337(3) 0.079(3) Uani d PDU 0.714(6) A 1
H H12A 0.6749 -0.2951 0.2543 0.095 Uiso calc PR 0.714(6) A 1
H H12B 0.8392 -0.2022 0.2540 0.095 Uiso calc PR 0.714(6) A 1
C C13R 0.8316(14) -0.4443(8) 0.1896(3) 0.103(3) Uani d PDU 0.714(6) A 1
H H13A 0.7857 -0.4168 0.1576 0.123 Uiso calc PR 0.714(6) A 1
H H13B 0.9336 -0.4998 0.1832 0.123 Uiso calc PR 0.714(6) A 1
C C14R 0.6626(13) -0.5028(8) 0.2153(4) 0.128(3) Uani d PDU 0.714(6) A 1
H H14A 0.6150 -0.5629 0.1946 0.192 Uiso calc PR 0.714(6) A 1
H H14B 0.5584 -0.4496 0.2211 0.192 Uiso calc PR 0.714(6) A 1
H H14C 0.7066 -0.5330 0.2466 0.192 Uiso calc PR 0.714(6) A 1
C C15R 0.8482(11) 0.0876(9) 0.0627(5) 0.058(3) Uani d PD 0.714(6) A 1
O O1R 0.9764(10) 0.1573(6) 0.0481(3) 0.0613(17) Uani d PD 0.714(6) A 1
O O2R 0.6730(12) 0.0953(11) 0.0496(5) 0.099(5) Uani d PD 0.714(6) A 1
O O3R 1.2338(7) -0.3372(4) 0.1746(2) 0.102(2) Uani d PDU 0.714(6) A 1
C C17R 0.3691(17) 0.2657(10) 0.1340(3) 0.122(4) Uani d PDU 0.714(6) A 1
H H17A 0.2703 0.2084 0.1379 0.184 Uiso calc PR 0.714(6) A 1
H H17B 0.3531 0.3218 0.1595 0.184 Uiso calc PR 0.714(6) A 1
H H17C 0.4974 0.2323 0.1368 0.184 Uiso calc PR 0.714(6) A 1
N N1R 0.3590(12) 0.2338(7) 0.0422(3) 0.0579(18) Uani d PDU 0.714(6) A 1
H H1DR 0.2716 0.1794 0.0480 0.087 Uiso calc PR 0.714(6) A 1
H H1ER 0.4796 0.2043 0.0413 0.087 Uiso calc PR 0.714(6) A 1
H H1FR 0.3327 0.2663 0.0130 0.087 Uiso calc PR 0.714(6) A 1
C C16R 0.3478(8) 0.3205(5) 0.08306(17) 0.072(2) Uani d PD 0.714(6) A 1
H H16R 0.2166 0.3548 0.0816 0.087 Uiso calc PR 0.714(6) A 1
C C18R 0.4961(8) 0.4120(5) 0.07168(17) 0.0660(17) Uani d PRDU 0.714(6) A 1
C C19R 0.6863(8) 0.3872(5) 0.05975(17) 0.0738(19) Uani d PRDU 0.714(6) A 1
H H19R 0.7283 0.3125 0.0610 0.089 Uiso d PR 0.714(6) A 1
C C20R 0.8179(8) 0.4697(5) 0.04600(17) 0.083(2) Uani d PRU 0.714(6) A 1
H H20R 0.9455 0.4495 0.0370 0.100 Uiso d PR 0.714(6) A 1
C C21R 0.7637(8) 0.5820(5) 0.04525(17) 0.086(4) Uani d PRU 0.714(6) A 1
C C22R 0.5776(8) 0.6071(5) 0.06137(17) 0.099(3) Uani d PRU 0.714(6) A 1
H H22R 0.5388 0.6822 0.0639 0.119 Uiso d PR 0.714(6) A 1
C C23R 0.4470(8) 0.5230(5) 0.07388(17) 0.085(3) Uani d PRDU 0.714(6) A 1
H H23R 0.3209 0.5428 0.0842 0.101 Uiso d PR 0.714(6) A 1
C C24R 0.9023(8) 0.6720(5) 0.02646(17) 0.133(4) Uani d PRU 0.714(6) A 1
H H24A 0.8862 0.6805 -0.0089 0.200 Uiso d PR 0.714(6) A 1
H H24B 1.0356 0.6505 0.0336 0.200 Uiso d PR 0.714(6) A 1
H H24C 0.8731 0.7422 0.0427 0.200 Uiso d PR 0.714(6) A 1
C C1P 1.178(2) -0.2896(16) 0.2243(6) 0.109(6) Uiso d PDU 0.286(6) A 2
H H1AP 1.2024 -0.2118 0.2337 0.130 Uiso calc PR 0.286(6) A 2
H H1BP 1.3011 -0.3299 0.2199 0.130 Uiso calc PR 0.286(6) A 2
C C2P 1.031(3) -0.351(2) 0.2596(7) 0.100(8) Uiso d PDU 0.286(6) A 2
H H2AP 1.0668 -0.4283 0.2675 0.121 Uiso calc PR 0.286(6) A 2
H H2BP 0.9964 -0.3089 0.2893 0.121 Uiso calc PR 0.286(6) A 2
C C3P 0.884(2) -0.3399(17) 0.2172(9) 0.069(4) Uiso d PDU 0.286(6) A 2
C C4P 1.040(3) -0.3014(14) 0.1806(5) 0.065(10) Uiso d PD 0.286(6) A 2
C C5P 0.990(3) -0.2008(18) 0.1467(10) 0.053(10) Uiso d PD 0.286(6) A 2
C C6P 1.130(3) -0.1558(19) 0.1156(10) 0.079(12) Uiso d PD 0.286(6) A 2
H H6P 1.2566 -0.1852 0.1160 0.095 Uiso calc PR 0.286(6) A 2
C C7P 1.087(3) -0.0682(18) 0.0838(8) 0.051(8) Uiso d PD 0.286(6) A 2
H H7P 1.1826 -0.0402 0.0624 0.062 Uiso calc PR 0.286(6) A 2
C C8P 0.900(3) -0.0224(18) 0.0842(9) 0.037(8) Uiso d PD 0.286(6) A 2
C C9P 0.759(2) -0.0756(14) 0.1116(6) 0.041(6) Uiso d PD 0.286(6) A 2
H H9P 0.6285 -0.0535 0.1074 0.049 Uiso calc PR 0.286(6) A 2
C C10P 0.799(2) -0.1601(17) 0.1450(7) 0.043(7) Uiso d PD 0.286(6) A 2
C C11P 0.644(2) -0.204(3) 0.1793(9) 0.064(6) Uiso d PDU 0.286(6) A 2
H H11C 0.5716 -0.2640 0.1631 0.077 Uiso calc PR 0.286(6) A 2
H H11D 0.5517 -0.1437 0.1872 0.077 Uiso calc PR 0.286(6) A 2
C C12P 0.736(4) -0.247(2) 0.2267(7) 0.073(7) Uiso d PDU 0.286(6) A 2
H H12C 0.6335 -0.2755 0.2485 0.088 Uiso calc PR 0.286(6) A 2
H H12D 0.8013 -0.1852 0.2437 0.088 Uiso calc PR 0.286(6) A 2
C C13P 0.785(4) -0.451(2) 0.2039(9) 0.130(9) Uiso d PDU 0.286(6) A 2
H H13C 0.8861 -0.5070 0.1967 0.156 Uiso calc PR 0.286(6) A 2
H H13D 0.7073 -0.4410 0.1739 0.156 Uiso calc PR 0.286(6) A 2
C C14P 0.649(4) -0.497(2) 0.2465(9) 0.145(11) Uiso d PDU 0.286(6) A 2
H H14D 0.5790 -0.5621 0.2349 0.217 Uiso calc PR 0.286(6) A 2
H H14E 0.5569 -0.4394 0.2560 0.217 Uiso calc PR 0.286(6) A 2
H H14F 0.7284 -0.5171 0.2748 0.217 Uiso calc PR 0.286(6) A 2
C C15P 0.842(3) 0.075(2) 0.0515(10) 0.042(8) Uiso d PD 0.286(6) A 2
O O1P 0.978(3) 0.1363(14) 0.0354(6) 0.049(5) Uiso d PD 0.286(6) A 2
O O2P 0.663(3) 0.089(2) 0.0441(10) 0.064(7) Uiso d PD 0.286(6) A 2
O O3P 1.102(2) -0.3920(10) 0.1502(5) 0.115(4) Uiso d PDU 0.286(6) A 2
C C17P 0.437(4) 0.239(2) 0.1338(9) 0.105(8) Uiso d PDU 0.286(6) A 2
H H17D 0.3330 0.1848 0.1376 0.157 Uiso calc PR 0.286(6) A 2
H H17E 0.4593 0.2767 0.1649 0.157 Uiso calc PR 0.286(6) A 2
H H17F 0.5552 0.2012 0.1235 0.157 Uiso calc PR 0.286(6) A 2
N N1P 0.346(4) 0.258(2) 0.0485(7) 0.074(7) Uiso d PDU 0.286(6) A 2
H H1DP 0.2610 0.2024 0.0549 0.112 Uiso calc PR 0.286(6) A 2
H H1EP 0.4599 0.2281 0.0385 0.112 Uiso calc PR 0.286(6) A 2
H H1FP 0.2979 0.3019 0.0247 0.112 Uiso calc PR 0.286(6) A 2
C C16P 0.379(2) 0.3251(12) 0.0945(5) 0.082(7) Uiso d PD 0.286(6) A 2
H H16P 0.2539 0.3601 0.1043 0.098 Uiso calc PR 0.286(6) A 2
C C18P 0.518(2) 0.4131(12) 0.0820(5) 0.056(4) Uiso d PRDU 0.286(6) A 2
C C19P 0.712(2) 0.3900(12) 0.0727(5) 0.047(3) Uiso d PRDU 0.286(6) A 2
H H19P 0.7586 0.3174 0.0783 0.056 Uiso d PR 0.286(6) A 2
C C20P 0.839(2) 0.4713(12) 0.0554(5) 0.063(4) Uiso d PRU 0.286(6) A 2
H H20P 0.9686 0.4520 0.0484 0.076 Uiso d PR 0.286(6) A 2
C C21P 0.777(2) 0.5811(12) 0.0481(5) 0.069(7) Uiso d PRU 0.286(6) A 2
C C22P 0.587(2) 0.6058(12) 0.0615(5) 0.113(9) Uiso d PRU 0.286(6) A 2
H H22P 0.5427 0.6799 0.0597 0.136 Uiso d PR 0.286(6) A 2
C C23P 0.461(2) 0.5225(12) 0.0778(5) 0.118(8) Uiso d PRDU 0.286(6) A 2
H H23P 0.3326 0.5418 0.0861 0.141 Uiso d PR 0.286(6) A 2
C C24P 0.911(2) 0.6685(12) 0.0254(5) 0.137(9) Uiso d PRU 0.286(6) A 2
H H24D 0.8984 0.6666 -0.0103 0.206 Uiso d PR 0.286(6) A 2
H H24E 1.0447 0.6526 0.0345 0.206 Uiso d PR 0.286(6) A 2
H H24F 0.8749 0.7419 0.0374 0.206 Uiso d PR 0.286(6) A 2

loop_
_atom_site_aniso_label
_atom_site_aniso_U_11
_atom_site_aniso_U_22
_atom_site_aniso_U_33
_atom_site_aniso_U_12
_atom_site_aniso_U_13
_atom_site_aniso_U_23
C1R 0.158(7) 0.150(8) 0.115(6) -0.055(6) -0.053(6) 0.016(6)
C2R 0.097(5) 0.085(6) 0.095(5) -0.021(5) -0.024(4) 0.042(5)
C3R 0.075(4) 0.054(3) 0.066(4) 0.005(3) -0.011(4) 0.020(3)
C4R 0.070(5) 0.067(5) 0.080(6) 0.004(4) -0.008(4) 0.028(4)
C5R 0.044(4) 0.056(4) 0.055(4) 0.008(3) -0.005(4) 0.009(4)
C6R 0.034(3) 0.071(5) 0.074(5) 0.006(3) -0.001(3) 0.022(4)
C7R 0.057(4) 0.052(4) 0.054(5) -0.005(3) 0.002(3) 0.009(5)
C8R 0.057(5) 0.045(4) 0.048(5) -0.003(3) -0.006(3) 0.005(4)
C9R 0.054(4) 0.047(4) 0.051(4) 0.005(3) -0.010(3) 0.003(4)
C10R 0.056(4) 0.054(4) 0.047(4) 0.000(3) -0.008(3) -0.002(4)
C11R 0.059(4) 0.077(5) 0.076(6) 0.004(4) 0.014(4) 0.035(5)
C12R 0.090(6) 0.072(5) 0.075(5) 0.000(5) 0.011(4) 0.026(4)
C13R 0.135(7) 0.085(5) 0.089(6) -0.008(5) -0.017(6) -0.001(4)
C14R 0.131(7) 0.106(6) 0.146(9) -0.045(6) -0.028(7) 0.000(6)
C15R 0.060(5) 0.054(5) 0.058(7) 0.007(3) -0.009(3) 0.002(5)
O1R 0.069(3) 0.052(3) 0.064(4) -0.002(3) 0.008(3) 0.011(3)
O2R 0.059(4) 0.086(6) 0.152(9) 0.002(2) -0.033(3) 0.047(5)
O3R 0.075(3) 0.096(3) 0.135(4) 0.039(3) 0.020(3) 0.053(3)
C17R 0.133(9) 0.168(9) 0.066(4) -0.038(8) 0.022(5) 0.043(5)
N1R 0.045(3) 0.055(4) 0.074(4) 0.001(3) 0.005(3) 0.017(3)
C16R 0.063(4) 0.112(6) 0.042(3) -0.010(4) -0.001(3) -0.004(4)
C18R 0.071(4) 0.080(4) 0.047(4) 0.009(3) -0.006(3) 0.004(3)
C19R 0.077(4) 0.066(4) 0.079(5) -0.009(3) -0.015(4) 0.001(4)
C20R 0.080(4) 0.083(4) 0.088(5) -0.005(4) -0.007(4) -0.008(4)
C21R 0.116(6) 0.079(5) 0.064(5) -0.017(4) -0.003(4) -0.002(4)
C22R 0.137(7) 0.061(4) 0.100(6) 0.016(5) -0.023(5) 0.006(4)
C23R 0.076(4) 0.092(5) 0.086(5) 0.029(4) -0.004(3) -0.012(4)
C24R 0.197(9) 0.083(5) 0.120(6) -0.077(6) -0.016(6) 0.014(4)

loop_
_atom_type_symbol
_atom_type_description
_atom_type_scat_dispersion_real
_atom_type_scat_dispersion_imag
_atom_type_scat_source
C C 0.0033 0.0016 'International Tables Vol C Tables 4.2.6.8 and 6.1.1.4'
H H 0.0000 0.0000 'International Tables Vol C Tables 4.2.6.8 and 6.1.1.4'
N N 0.0061 0.0033 'International Tables Vol C Tables 4.2.6.8 and 6.1.1.4'
O O 0.0106 0.0060 'International Tables Vol C Tables 4.2.6.8 and 6.1.1.4'

loop_
_geom_angle_atom_site_label_1
_geom_angle_atom_site_label_2
_geom_angle_atom_site_label_3
_geom_angle
C1R C2R C3R 116.3(7)
C12R C3R C4R 109.8(5)
C12R C3R C2R 111.3(7)
C4R C3R C2R 107.0(5)
C12R C3R C13R 112.7(6)
C4R C3R C13R 107.2(7)
C2R C3R C13R 108.6(5)
O3R C4R C5R 118.7(6)
O3R C4R C3R 122.1(5)
C5R C4R C3R 118.7(5)
C6R C5R C10R 118.7(5)
C6R C5R C4R 120.1(5)
C10R C5R C4R 121.1(5)
C5R C6R C7R 122.2(5)
C6R C7R C8R 119.2(5)
C9R C8R C7R 119.0(5)
C9R C8R C15R 119.8(5)
C7R C8R C15R 121.2(5)
C8R C9R C10R 122.0(5)
C9R C10R C5R 118.8(5)
C9R C10R C11R 120.9(5)
C5R C10R C11R 120.3(5)
C12R C11R C10R 110.8(6)
C11R C12R C3R 113.2(6)
C14R C13R C3R 116.0(6)
O2R C15R O1R 121.6(7)
O2R C15R C8R 119.0(7)
O1R C15R C8R 119.3(6)
N1R C16R C18R 108.0(3)
N1R C16R C17R 111.0(5)
C18R C16R C17R 115.1(4)
C23R C18R C19R 116.8
C23R C18R C16R 121.5
C19R C18R C16R 121.7
C18R C19R C20R 121.7
C19R C20R C21R 121.1
C22R C21R C20R 116.8
C22R C21R C24R 121.9
C20R C21R C24R 121.3
C21R C22R C23R 121.0
C18R C23R C22R 122.2
C4P C1P C2P 91.6(8)
C3P C2P C1P 85.8(8)
C12P C3P C4P 110.7(10)
C12P C3P C2P 112.0(19)
C4P C3P C2P 93.1(8)
C12P C3P C13P 112.2(12)
C4P C3P C13P 114.5(19)
C2P C3P C13P 112.9(12)
O3P C4P C1P 109.3(11)
O3P C4P C3P 110.9(17)
C1P C4P C3P 87.6(8)
O3P C4P C5P 108.3(12)
C1P C4P C5P 121.7(18)
C3P C4P C5P 117.7(9)
C6P C5P C10P 119.5(10)
C6P C5P C4P 120.6(10)
C10P C5P C4P 119.8(9)
C5P C6P C7P 121.6(12)
C6P C7P C8P 119.1(11)
C9P C8P C7P 117.9(10)
C9P C8P C15P 119.2(10)
C7P C8P C15P 122.6(10)
C8P C9P C10P 123.4(11)
C9P C10P C5P 117.7(10)
C9P C10P C11P 120.9(10)
C5P C10P C11P 121.4(10)
C10P C11P C12P 110.1(12)
C11P C12P C3P 112.5(13)
C3P C13P C14P 112.7(13)
O2P C15P O1P 126.2(14)
O2P C15P C8P 116.9(12)
O1P C15P C8P 116.9(11)
C18P C16P N1P 107.1(10)
C18P C16P C17P 118.3(10)
N1P C16P C17P 104.6(11)
C23P C18P C19P 116.8
C23P C18P C16P 121.3
C19P C18P C16P 121.8
C18P C19P C20P 121.7
C19P C20P C21P 121.1
C22P C21P C20P 116.8
C22P C21P C24P 121.9
C20P C21P C24P 121.3
C21P C22P C23P 121.0
C18P C23P C22P 122.2

loop_
_geom_bond_atom_site_label_1
_geom_bond_atom_site_label_2
_geom_bond_distance
C1R C2R 1.508(8)
C2R C3R 1.523(6)
C3R C12R 1.511(7)
C3R C4R 1.513(7)
C3R C13R 1.525(7)
C4R O3R 1.231(7)
C4R C5R 1.493(6)
C5R C6R 1.377(6)
C5R C10R 1.394(6)
C6R C7R 1.377(6)
C7R C8R 1.381(6)
C8R C9R 1.379(6)
C8R C15R 1.482(6)
C9R C10R 1.381(6)
C10R C11R 1.508(6)
C11R C12R 1.507(7)
C13R C14R 1.507(8)
C15R O2R 1.243(6)
C15R O1R 1.262(6)
C17R C16R 1.519(6)
N1R C16R 1.506(6)
C16R C18R 1.5104
C18R C23R 1.3586
C18R C19R 1.3626
C19R C20R 1.3749
C20R C21R 1.3816
C21R C22R 1.3680
C21R C24R 1.5085
C22R C23R 1.3761
C1P C4P 1.509(10)
C1P C2P 1.558(10)
C2P C3P 1.516(10)
C3P C12P 1.510(9)
C3P C4P 1.513(9)
C3P C13P 1.524(9)
C4P O3P 1.414(10)
C4P C5P 1.538(9)
C5P C6P 1.372(9)
C5P C10P 1.379(9)
C6P C7P 1.373(9)
C7P C8P 1.383(9)
C8P C9P 1.359(9)
C8P C15P 1.506(9)
C9P C10P 1.372(9)
C10P C11P 1.495(9)
C11P C12P 1.508(10)
C13P C14P 1.566(10)
C15P O2P 1.243(9)
C15P O1P 1.250(9)
C17P C16P 1.518(9)
N1P C16P 1.486(9)
C16P C18P 1.4486
C18P C23P 1.3586
C18P C19P 1.3626
C19P C20P 1.3748
C20P C21P 1.3815
C21P C22P 1.3680
C21P C24P 1.5085
C22P C23P 1.3761
